data_7703248
loop_
_publ_author_name
'Nishi, Miki'
'Hayata, Yuki'
'Hoshino, Norihisa'
'Hanasaki, Noriaki'
'Akutagawa, Tomoyuki'
'Matsuda, Masaki'

_publ_section_title
;
 Intermolecular interactions of tetrabenzoporphyrin- and
 phthalocyanine-based charge-transfer complexes.
;
_journal_issue 48
_journal_name_full 'Dalton transactions (Cambridge, England : 2003)'
_journal_page_first 17723
_journal_page_last 17728
_journal_paper_doi 10.1039/c9dt03653a
_journal_volume 48
_journal_year 2019
_chemical_formula_moiety '2(C36 H20 Br2 Co N4), C24 H20 P'
_chemical_formula_sum 'C96 H60 Br4 Co2 N8 P'
_chemical_formula_weight 1793.99
_space_group_crystal_system tetragonal
_space_group_IT_number 86
_space_group_name_Hall '-P 4bc'
_space_group_name_H-M_alt 'P 42/n :2'
_atom_sites_solution_hydrogens geom
_audit_creation_method SHELXL-2018/1
_audit_update_record
;
2019-08-15 deposited with the CCDC.	2019-10-21 downloaded from the CCDC.
;
_cell_angle_alpha 90
_cell_angle_beta 90
_cell_angle_gamma 90
_cell_formula_units_Z 2
_cell_length_a 21.5389(4)
_cell_length_b 21.5389(4)
_cell_length_c 7.66860(10)
_cell_measurement_reflns_used 20328
_cell_measurement_temperature 300(2)
_cell_measurement_theta_max 68.16
_cell_measurement_theta_min 4.105
_cell_volume 3557.65(10)
_computing_cell_refinement 'RAPID AUTO'
_computing_data_collection 'RAPID AUTO'
_computing_data_reduction 'RAPID AUTO'
_computing_structure_refinement 'SHELXL-2018/1 (Sheldrick, 2018)'
_computing_structure_solution 'SIR-2019 (Burla, 2019)'
_diffrn_ambient_temperature 300(2)
_diffrn_measured_fraction_theta_full 0.991
_diffrn_measured_fraction_theta_max 0.990
_diffrn_measurement_device_type 'Rigaku R-AXIS RAPID'
_diffrn_measurement_method 'phi and omega scans'
_diffrn_radiation_type CuK\a
_diffrn_radiation_wavelength 1.54187
_diffrn_reflns_av_R_equivalents 0.0497
_diffrn_reflns_av_unetI/netI 0.0312
_diffrn_reflns_Laue_measured_fraction_full 0.991
_diffrn_reflns_Laue_measured_fraction_max 0.990
_diffrn_reflns_limit_h_max 25
_diffrn_reflns_limit_h_min -25
_diffrn_reflns_limit_k_max 25
_diffrn_reflns_limit_k_min -25
_diffrn_reflns_limit_l_max 8
_diffrn_reflns_limit_l_min -8
_diffrn_reflns_number 37919
_diffrn_reflns_point_group_measured_fraction_full 0.991
_diffrn_reflns_point_group_measured_fraction_max 0.990
_diffrn_reflns_theta_full 67.687
_diffrn_reflns_theta_max 68.209
_diffrn_reflns_theta_min 4.105
_diffrn_source 'rotating-anode X-ray tube'
_exptl_absorpt_coefficient_mu 6.967
_exptl_absorpt_correction_T_max 0.9842
_exptl_absorpt_correction_T_min 0.8276
_exptl_absorpt_correction_type numerical
_exptl_crystal_colour black
_exptl_crystal_density_diffrn 1.675
_exptl_crystal_description needle
_exptl_crystal_F_000 1802
_exptl_crystal_size_max 0.500
_exptl_crystal_size_mid 0.030
_exptl_crystal_size_min 0.030
_refine_diff_density_max 0.647
_refine_diff_density_min -0.570
_refine_diff_density_rms 0.077
_refine_ls_extinction_method none
_refine_ls_goodness_of_fit_ref 1.227
_refine_ls_hydrogen_treatment constr
_refine_ls_matrix_type full
_refine_ls_number_parameters 252
_refine_ls_number_reflns 3219
_refine_ls_number_restraints 0
_refine_ls_restrained_S_all 1.227
_refine_ls_R_factor_all 0.0672
_refine_ls_R_factor_gt 0.0524
_refine_ls_shift/su_max 0.016
_refine_ls_shift/su_mean 0.001
_refine_ls_structure_factor_coef Fsqd
_refine_ls_weighting_details 'w=1/[\s^2^(Fo^2^)+(0.1000P)^2^] where P=(Fo^2^+2Fc^2^)/3'
_refine_ls_weighting_scheme calc
_refine_ls_wR_factor_gt 0.1642
_refine_ls_wR_factor_ref 0.1769
_reflns_Friedel_coverage 0.000
_reflns_number_gt 2446
_reflns_number_total 3219
_reflns_threshold_expression 'I > 2\s(I)'
_cod_data_source_file c9dt03653a2.cif
_cod_data_source_block TPPCoTBPBr22rt
_cod_original_cell_volume 3557.65(14)
_cod_original_sg_symbol_H-M 'P 42/n'
_cod_database_code 7703248
_shelx_shelxl_version_number 2018/1
_shelx_space_group_comment
;
The symmetry employed for this shelxl refinement is uniquely defined
by the following loop, which should always be used as a source of
symmetry information in preference to the above space-group names.
They are only intended as comments.
;
_shelx_estimated_absorpt_t_min 0.128
_shelx_estimated_absorpt_t_max 0.818

loop_
_space_group_symop_operation_xyz
'x, y, z'
'-x+1/2, -y+1/2, z'
'-y, x+1/2, z+1/2'
'y+1/2, -x, z+1/2'
'-x, -y, -z'
'x-1/2, y-1/2, -z'
'y, -x-1/2, -z-1/2'
'-y-1/2, x, -z-1/2'

loop_
_atom_site_label
_atom_site_type_symbol
_atom_site_fract_x
_atom_site_fract_y
_atom_site_fract_z
_atom_site_U_iso_or_equiv
_atom_site_adp_type
_atom_site_occupancy
_atom_site_site_symmetry_order
_atom_site_calc_flag
_atom_site_refinement_flags_posn
_atom_site_refinement_flags_adp
_atom_site_refinement_flags_occupancy
Co1 Co 0.000000 0.500000 0.500000 0.0488(3) Uani 1 2 d S . P
Br1 Br 0.05362(2) 0.40846(2) 0.39570(7) 0.0614(3) Uani 1 1 d . . .
N1 N 0.07101(16) 0.51090(16) 0.6686(5) 0.0507(9) Uani 1 1 d . . .
N2 N -0.04395(16) 0.44492(16) 0.6731(5) 0.0491(8) Uani 1 1 d . . .
C1 C 0.1245(2) 0.5433(2) 0.6385(6) 0.0524(11) Uani 1 1 d . . .
C2 C 0.16707(19) 0.53448(19) 0.7831(6) 0.0514(10) Uani 1 1 d . . .
C3 C 0.2277(2) 0.5549(2) 0.8110(6) 0.0614(12) Uani 1 1 d . . .
H1 H 0.247693 0.580468 0.731098 0.074 Uiso 1 1 calc R U .
C4 C 0.2568(2) 0.5355(2) 0.9626(6) 0.0644(13) Uani 1 1 d . . .
H2 H 0.297473 0.547912 0.983879 0.077 Uiso 1 1 calc R U .
C5 C 0.2267(2) 0.4980(3) 1.0838(6) 0.0622(13) Uani 1 1 d . . .
H3 H 0.247298 0.486190 1.185045 0.075 Uiso 1 1 calc R U .
C6 C 0.1671(2) 0.4782(2) 1.0557(7) 0.0629(13) Uani 1 1 d . . .
H4 H 0.146675 0.453593 1.137051 0.075 Uiso 1 1 calc R U .
C7 C 0.1380(2) 0.4963(2) 0.9009(6) 0.0511(11) Uani 1 1 d . . .
C8 C 0.0771(2) 0.4819(2) 0.8268(6) 0.0513(10) Uani 1 1 d . . .
C9 C 0.0351(2) 0.4429(2) 0.8999(6) 0.0564(12) Uani 1 1 d . . .
H5 H 0.045191 0.426392 1.008322 0.068 Uiso 1 1 calc R U .
C10 C -0.0206(2) 0.4254(2) 0.8301(6) 0.0493(10) Uani 1 1 d . . .
C11 C -0.0641(2) 0.3838(2) 0.9139(6) 0.0536(11) Uani 1 1 d . . .
C12 C -0.0633(2) 0.3514(2) 1.0715(6) 0.0605(12) Uani 1 1 d . . .
H6 H -0.029461 0.354090 1.146415 0.073 Uiso 1 1 calc R U .
C13 C -0.1131(3) 0.3160(2) 1.1126(6) 0.0668(14) Uani 1 1 d . . .
H7 H -0.113365 0.294993 1.218551 0.080 Uiso 1 1 calc R U .
C14 C -0.1660(3) 0.3096(2) 0.9975(6) 0.0709(15) Uani 1 1 d . . .
H8 H -0.199755 0.284957 1.027710 0.085 Uiso 1 1 calc R U .
C15 C -0.1644(2) 0.3406(2) 0.8448(7) 0.0635(13) Uani 1 1 d . . .
H9 H -0.197620 0.336974 0.768097 0.076 Uiso 1 1 calc R U .
C16 C -0.1144(2) 0.3779(2) 0.7995(6) 0.0547(11) Uani 1 1 d . . .
C17 C -0.0997(2) 0.4166(2) 0.6489(6) 0.0538(11) Uani 1 1 d . . .
C18 C -0.1379(2) 0.4231(2) 0.5079(6) 0.0580(12) Uani 1 1 d . . .
H10 H -0.176031 0.402952 0.511739 0.070 Uiso 1 1 calc R U .
P1 P 0.250000 0.250000 1.250000 0.0542(6) Uani 1 4 d S T P
C19 C 0.1857(2) 0.2651(2) 1.1092(6) 0.0558(11) Uani 1 1 d . . .
C24 C 0.1908(3) 0.3119(3) 0.9830(7) 0.0722(15) Uani 1 1 d . . .
H15 H 0.226022 0.336853 0.980428 0.087 Uiso 1 1 calc R U .
C23 C 0.1446(3) 0.3215(3) 0.8639(7) 0.0799(16) Uani 1 1 d . . .
H14 H 0.148107 0.353136 0.781893 0.096 Uiso 1 1 calc R U .
C22 C 0.0933(3) 0.2843(3) 0.8663(8) 0.0862(17) Uani 1 1 d . . .
H13 H 0.061767 0.291295 0.785930 0.103 Uiso 1 1 calc R U .
C21 C 0.0874(3) 0.2379(3) 0.9819(8) 0.0866(19) Uani 1 1 d . . .
H12 H 0.052142 0.212916 0.979550 0.104 Uiso 1 1 calc R U .
C20 C 0.1342(3) 0.2267(3) 1.1069(7) 0.0761(16) Uani 1 1 d . . .
H11 H 0.130440 0.194257 1.186133 0.091 Uiso 1 1 calc R U .

loop_
_atom_site_aniso_label
_atom_site_aniso_U_11
_atom_site_aniso_U_22
_atom_site_aniso_U_33
_atom_site_aniso_U_23
_atom_site_aniso_U_13
_atom_site_aniso_U_12
Co1 0.0483(6) 0.0536(6) 0.0444(6) 0.0070(5) -0.0036(4) -0.0030(4)
Br1 0.0634(4) 0.0628(4) 0.0580(4) 0.0020(2) -0.0004(2) 0.0010(2)
N1 0.049(2) 0.055(2) 0.048(2) 0.0062(17) -0.0059(17) -0.0023(16)
N2 0.051(2) 0.050(2) 0.046(2) 0.0035(17) 0.0040(16) -0.0036(16)
C1 0.051(3) 0.054(3) 0.053(3) 0.006(2) -0.004(2) -0.002(2)
C2 0.050(2) 0.058(3) 0.047(3) 0.002(2) -0.007(2) -0.0024(19)
C3 0.052(3) 0.071(3) 0.062(3) 0.010(2) -0.005(2) -0.007(2)
C4 0.059(3) 0.072(3) 0.062(3) -0.001(3) -0.012(2) -0.007(2)
C5 0.058(3) 0.072(3) 0.056(3) 0.007(2) -0.014(2) -0.004(2)
C6 0.064(3) 0.068(3) 0.057(3) 0.008(2) -0.009(2) -0.003(2)
C7 0.049(2) 0.058(3) 0.046(3) 0.002(2) -0.005(2) 0.000(2)
C8 0.053(2) 0.058(3) 0.043(2) 0.002(2) -0.008(2) 0.000(2)
C9 0.055(3) 0.065(3) 0.050(3) 0.016(2) -0.006(2) -0.002(2)
C10 0.055(3) 0.052(2) 0.041(2) 0.0063(19) -0.004(2) 0.0022(19)
C11 0.059(3) 0.051(3) 0.051(3) 0.007(2) -0.003(2) -0.003(2)
C12 0.066(3) 0.065(3) 0.050(3) 0.011(2) -0.006(2) -0.005(2)
C13 0.078(3) 0.071(3) 0.052(3) 0.021(2) -0.002(2) -0.007(3)
C14 0.078(4) 0.066(3) 0.069(4) 0.023(3) 0.017(3) -0.002(3)
C15 0.054(3) 0.074(3) 0.062(3) 0.005(3) -0.008(2) -0.003(2)
C16 0.054(3) 0.056(3) 0.054(3) 0.012(2) -0.001(2) -0.003(2)
C17 0.050(3) 0.063(3) 0.048(3) 0.004(2) -0.003(2) 0.002(2)
C18 0.048(3) 0.067(3) 0.058(3) 0.019(2) -0.003(2) -0.010(2)
P1 0.0518(8) 0.0518(8) 0.0591(15) 0.000 0.000 0.000
C19 0.057(3) 0.053(3) 0.057(3) -0.001(2) 0.000(2) -0.001(2)
C24 0.069(3) 0.067(3) 0.081(4) 0.004(3) -0.006(3) 0.002(3)
C23 0.089(4) 0.077(4) 0.074(4) 0.007(3) -0.012(3) 0.010(3)
C22 0.075(4) 0.114(5) 0.070(4) -0.003(4) -0.016(3) 0.011(4)
C21 0.062(3) 0.118(5) 0.080(4) -0.003(4) -0.016(3) -0.014(3)
C20 0.073(4) 0.080(4) 0.075(4) 0.005(3) -0.008(3) -0.010(3)

loop_
_atom_type_symbol
_atom_type_description
_atom_type_scat_dispersion_real
_atom_type_scat_dispersion_imag
_atom_type_scat_source
C C 0.0181 0.0091 'International Tables Vol C Tables 4.2.6.8 and 6.1.1.4'
H H 0.0000 0.0000 'International Tables Vol C Tables 4.2.6.8 and 6.1.1.4'
N N 0.0311 0.0180 'International Tables Vol C Tables 4.2.6.8 and 6.1.1.4'
P P 0.2955 0.4335 'International Tables Vol C Tables 4.2.6.8 and 6.1.1.4'
Co Co -2.3653 3.6143 'International Tables Vol C Tables 4.2.6.8 and 6.1.1.4'
Br Br -0.6763 1.2805 'International Tables Vol C Tables 4.2.6.8 and 6.1.1.4'

loop_
_geom_angle_atom_site_label_1
_geom_angle_atom_site_label_2
_geom_angle_atom_site_label_3
_geom_angle
_geom_angle_site_symmetry_1
_geom_angle_site_symmetry_3
N2 Co1 N2 180.00(17) 5_566 .
N2 Co1 N1 89.86(15) 5_566 .
N2 Co1 N1 90.14(15) . .
N2 Co1 N1 90.14(15) 5_566 5_566
N2 Co1 N1 89.85(15) . 5_566
N1 Co1 N1 180.00(12) . 5_566
N2 Co1 Br1 92.16(10) 5_566 .
N2 Co1 Br1 87.84(10) . .
N1 Co1 Br1 86.83(10) . .
N1 Co1 Br1 93.16(10) 5_566 .
N2 Co1 Br1 87.84(10) 5_566 5_566
N2 Co1 Br1 92.16(10) . 5_566
N1 Co1 Br1 93.17(10) . 5_566
N1 Co1 Br1 86.83(10) 5_566 5_566
Br1 Co1 Br1 180.0 . 5_566
C1 N1 C8 107.5(4) . .
C1 N1 Co1 126.2(3) . .
C8 N1 Co1 126.0(3) . .
C17 N2 C10 107.9(4) . .
C17 N2 Co1 126.1(3) . .
C10 N2 Co1 125.9(3) . .
C18 C1 N1 126.0(4) 5_566 .
C18 C1 C2 124.3(4) 5_566 .
N1 C1 C2 109.7(4) . .
C7 C2 C3 121.0(4) . .
C7 C2 C1 107.0(4) . .
C3 C2 C1 131.9(4) . .
C4 C3 C2 117.3(4) . .
C3 C4 C5 121.6(5) . .
C6 C5 C4 120.8(4) . .
C5 C6 C7 117.9(5) . .
C2 C7 C6 121.4(4) . .
C2 C7 C8 106.3(4) . .
C6 C7 C8 132.4(4) . .
C9 C8 N1 125.7(4) . .
C9 C8 C7 124.7(4) . .
N1 C8 C7 109.5(4) . .
C8 C9 C10 126.5(4) . .
C9 C10 N2 125.6(4) . .
C9 C10 C11 124.4(4) . .
N2 C10 C11 110.0(4) . .
C12 C11 C16 120.4(4) . .
C12 C11 C10 133.4(4) . .
C16 C11 C10 106.2(4) . .
C13 C12 C11 118.3(5) . .
C12 C13 C14 122.4(4) . .
C15 C14 C13 117.5(5) . .
C14 C15 C16 121.6(5) . .
C15 C16 C11 119.8(4) . .
C15 C16 C17 134.3(4) . .
C11 C16 C17 106.0(4) . .
N2 C17 C18 126.5(4) . .
N2 C17 C16 109.9(4) . .
C18 C17 C16 123.6(4) . .
C17 C18 C1 125.3(5) . 5_566
C19 P1 C19 105.6(3) 7_568 8_658
C19 P1 C19 111.45(16) 7_568 2
C19 P1 C19 111.45(15) 8_658 2
C19 P1 C19 111.45(15) 7_568 .
C19 P1 C19 111.45(16) 8_658 .
C19 P1 C19 105.6(3) 2 .
C20 C19 C24 118.9(5) . .
C20 C19 P1 121.4(4) . .
C24 C19 P1 119.2(4) . .
C23 C24 C19 120.9(6) . .
C22 C23 C24 119.4(6) . .
C21 C22 C23 121.6(6) . .
C22 C21 C20 120.4(6) . .
C19 C20 C21 118.7(6) . .

loop_
_geom_bond_atom_site_label_1
_geom_bond_atom_site_label_2
_geom_bond_distance
_geom_bond_site_symmetry_2
Co1 N2 2.016(3) 5_566
Co1 N2 2.016(3) .
Co1 N1 2.016(3) .
Co1 N1 2.016(3) 5_566
Co1 Br1 2.4210(5) .
Co1 Br1 2.4210(5) 5_566
N1 C1 1.366(5) .
N1 C8 1.371(5) .
N2 C17 1.359(5) .
N2 C10 1.371(5) .
C1 C18 1.366(6) 5_566
C1 C2 1.452(6) .
C2 C7 1.373(6) .
C2 C3 1.394(6) .
C3 C4 1.386(6) .
C4 C5 1.392(6) .
C5 C6 1.369(7) .
C6 C7 1.398(6) .
C7 C8 1.462(6) .
C8 C9 1.357(6) .
C9 C10 1.366(6) .
C10 C11 1.446(6) .
C11 C12 1.396(6) .
C11 C16 1.401(6) .
C12 C13 1.353(7) .
C13 C14 1.447(7) .
C14 C15 1.349(6) .
C15 C16 1.387(6) .
C16 C17 1.459(6) .
C17 C18 1.365(6) .
P1 C19 1.785(5) 7_568
P1 C19 1.785(5) 8_658
P1 C19 1.785(5) 2
P1 C19 1.785(5) .
C19 C20 1.384(7) .
C19 C24 1.403(7) .
C24 C23 1.365(7) .
C23 C22 1.365(9) .
C22 C21 1.342(9) .
C21 C20 1.412(7) .

loop_
_geom_torsion_atom_site_label_1
_geom_torsion_atom_site_label_2
_geom_torsion_atom_site_label_3
_geom_torsion_atom_site_label_4
_geom_torsion
_geom_torsion_site_symmetry_1
_geom_torsion_site_symmetry_4
C8 N1 C1 C18 177.6(5) . 5_566
Co1 N1 C1 C18 3.7(7) . 5_566
C8 N1 C1 C2 0.4(5) . .
Co1 N1 C1 C2 -173.5(3) . .
C18 C1 C2 C7 -177.5(5) 5_566 .
N1 C1 C2 C7 -0.3(5) . .
C18 C1 C2 C3 -0.7(8) 5_566 .
N1 C1 C2 C3 176.6(5) . .
C7 C2 C3 C4 -0.6(7) . .
C1 C2 C3 C4 -177.1(5) . .
C2 C3 C4 C5 -1.0(8) . .
C3 C4 C5 C6 0.8(8) . .
C4 C5 C6 C7 0.8(8) . .
C3 C2 C7 C6 2.3(7) . .
C1 C2 C7 C6 179.6(4) . .
C3 C2 C7 C8 -177.3(4) . .
C1 C2 C7 C8 0.0(5) . .
C5 C6 C7 C2 -2.4(7) . .
C5 C6 C7 C8 177.1(5) . .
C1 N1 C8 C9 -176.9(5) . .
Co1 N1 C8 C9 -2.9(7) . .
C1 N1 C8 C7 -0.4(5) . .
Co1 N1 C8 C7 173.5(3) . .
C2 C7 C8 C9 176.8(5) . .
C6 C7 C8 C9 -2.7(9) . .
C2 C7 C8 N1 0.3(5) . .
C6 C7 C8 N1 -179.2(5) . .
N1 C8 C9 C10 0.0(9) . .
C7 C8 C9 C10 -175.9(5) . .
C8 C9 C10 N2 -0.5(8) . .
C8 C9 C10 C11 -179.6(5) . .
C17 N2 C10 C9 179.1(5) . .
Co1 N2 C10 C9 3.9(7) . .
C17 N2 C10 C11 -1.7(5) . .
Co1 N2 C10 C11 -176.9(3) . .
C9 C10 C11 C12 -1.0(9) . .
N2 C10 C11 C12 179.8(5) . .
C9 C10 C11 C16 -179.6(5) . .
N2 C10 C11 C16 1.1(5) . .
C16 C11 C12 C13 -2.1(8) . .
C10 C11 C12 C13 179.4(5) . .
C11 C12 C13 C14 1.4(8) . .
C12 C13 C14 C15 -0.1(8) . .
C13 C14 C15 C16 -0.6(8) . .
C14 C15 C16 C11 0.0(8) . .
C14 C15 C16 C17 -179.4(5) . .
C12 C11 C16 C15 1.4(7) . .
C10 C11 C16 C15 -179.7(4) . .
C12 C11 C16 C17 -179.1(4) . .
C10 C11 C16 C17 -0.2(5) . .
C10 N2 C17 C18 -179.3(5) . .
Co1 N2 C17 C18 -4.1(7) . .
C10 N2 C17 C16 1.5(5) . .
Co1 N2 C17 C16 176.8(3) . .
C15 C16 C17 N2 178.6(5) . .
C11 C16 C17 N2 -0.8(5) . .
C15 C16 C17 C18 -0.6(9) . .
C11 C16 C17 C18 180.0(4) . .
N2 C17 C18 C1 4.0(8) . 5_566
C16 C17 C18 C1 -176.9(5) . 5_566
C19 P1 C19 C20 -122.4(5) 7_568 .
C19 P1 C19 C20 -4.7(4) 8_658 .
C19 P1 C19 C20 116.4(5) 2 .
C19 P1 C19 C24 65.8(3) 7_568 .
C19 P1 C19 C24 -176.6(4) 8_658 .
C19 P1 C19 C24 -55.4(4) 2 .
C20 C19 C24 C23 2.6(8) . .
P1 C19 C24 C23 174.7(4) . .
C19 C24 C23 C22 -1.0(9) . .
C24 C23 C22 C21 -0.8(10) . .
C23 C22 C21 C20 0.8(10) . .
C24 C19 C20 C21 -2.5(8) . .
P1 C19 C20 C21 -174.4(4) . .
C22 C21 C20 C19 0.9(10) . .
